data_2236592
loop_
_publ_author_name
'Kim, Pilsoo'
'Yun, Hoseop'

_publ_section_title
;
 TiGeS~3~
;
_journal_coeditor_code RU2041
_journal_issue 10
_journal_name_full 'Acta Crystallographica Section E'
_journal_page_first i72
_journal_paper_doi 10.1107/S1600536812037087
_journal_volume 68
_journal_year 2012
_chemical_formula_iupac 'Ti Ge S3'
_chemical_formula_sum 'Ge S3 Ti'
_chemical_formula_weight 216.68
_chemical_name_systematic
;
Titanium(II) thiogermanate(IV)
;
_space_group_IT_number 62
_symmetry_cell_setting orthorhombic
_symmetry_space_group_name_Hall '-P 2ac 2n'
_symmetry_space_group_name_H-M 'P n m a'
_atom_sites_solution_primary direct
_atom_sites_solution_secondary difmap
_cell_angle_alpha 90
_cell_angle_beta 90
_cell_angle_gamma 90
_cell_formula_units_Z 4
_cell_length_a 8.9263(8)
_cell_length_b 3.4673(3)
_cell_length_c 13.2596(15)
_cell_measurement_reflns_used 3487
_cell_measurement_temperature 290.0(10)
_cell_measurement_theta_max 27.41
_cell_measurement_theta_min 3.07
_cell_volume 410.39(7)
_computing_cell_refinement 'RAPID-AUTO (Rigaku, 2006)'
_computing_data_collection 'RAPID-AUTO (Rigaku, 2006)'
_computing_data_reduction 'RAPID-AUTO (Rigaku, 2006)'
_computing_molecular_graphics 'DIAMOND (Brandenburg, 1999)'
_computing_publication_material 'WinGX (Farrugia, 1999)'
_computing_structure_refinement 'SHELXL97 (Sheldrick, 2008)'
_computing_structure_solution 'SHELXS97 (Sheldrick, 2008)'
_diffrn_ambient_temperature 290.0(10)
_diffrn_measured_fraction_theta_full 0.998
_diffrn_measured_fraction_theta_max 0.998
_diffrn_measurement_device_type 'Rigaku R-AXIS RAPID'
_diffrn_measurement_method \w
_diffrn_radiation_monochromator graphite
_diffrn_radiation_type MoK\a
_diffrn_radiation_wavelength 0.71073
_diffrn_reflns_av_R_equivalents 0.0312
_diffrn_reflns_limit_h_max 11
_diffrn_reflns_limit_h_min -11
_diffrn_reflns_limit_k_max 4
_diffrn_reflns_limit_k_min -4
_diffrn_reflns_limit_l_max 17
_diffrn_reflns_limit_l_min -17
_diffrn_reflns_number 3802
_diffrn_reflns_theta_full 27.43
_diffrn_reflns_theta_max 27.43
_diffrn_reflns_theta_min 3.07
_exptl_absorpt_coefficient_mu 10.562
_exptl_absorpt_correction_T_max 1.000
_exptl_absorpt_correction_T_min 0.6743
_exptl_absorpt_correction_type multi-scan
_exptl_absorpt_process_details '(ABSCOR; Higashi, 1995)'
_exptl_crystal_colour black
_exptl_crystal_density_diffrn 3.507
_exptl_crystal_density_method 'not measured'
_exptl_crystal_description needle
_exptl_crystal_F_000 408
_exptl_crystal_size_max 0.600
_exptl_crystal_size_mid 0.080
_exptl_crystal_size_min 0.060
_refine_diff_density_max 1.69
_refine_diff_density_min -1.442
_refine_ls_extinction_coef 0.049(3)
_refine_ls_extinction_method 'SHELXL97 (Sheldrick, 2008)'
_refine_ls_goodness_of_fit_ref 1.163
_refine_ls_hydrogen_treatment undef
_refine_ls_matrix_type full
_refine_ls_number_parameters 32
_refine_ls_number_reflns 550
_refine_ls_number_restraints 0
_refine_ls_restrained_S_all 1.163
_refine_ls_R_factor_all 0.0332
_refine_ls_R_factor_gt 0.0322
_refine_ls_shift/su_max 0
_refine_ls_shift/su_mean 0
_refine_ls_structure_factor_coef Fsqd
_refine_ls_weighting_details 'calc w=1/[\s^2^(Fo^2^)+(0.0422P)^2^+0.8850P] where P=(Fo^2^+2Fc^2^)/3'
_refine_ls_weighting_scheme calc
_refine_ls_wR_factor_ref 0.0762
_reflns_number_gt 525
_reflns_number_total 550
_reflns_threshold_expression I>2sigma(I)
_cod_data_source_file ru2041.cif
_cod_data_source_block I
_cod_database_code 2236592
_cod_database_fobs_code 2236592

loop_
_symmetry_equiv_pos_as_xyz
'x, y, z'
'-x+1/2, -y, z+1/2'
'x+1/2, -y+1/2, -z+1/2'
'-x, y+1/2, -z'
'-x, -y, -z'
'x-1/2, y, -z-1/2'
'-x-1/2, y-1/2, z-1/2'
'x, -y-1/2, z'

loop_
_atom_site_type_symbol
_atom_site_label
_atom_site_fract_x
_atom_site_fract_y
_atom_site_fract_z
_atom_site_U_iso_or_equiv
_atom_site_adp_type
_atom_site_calc_flag
_atom_site_refinement_flags
_atom_site_occupancy
Ti Ti 0.34548(8) -0.25 0.04861(5) 0.0133(3) Uani d S 1
Ge Ge 0.06572(5) 0.25 0.16292(4) 0.0227(2) Uani d S 1
S S1 0.51690(10) 0.25 0.10897(7) 0.0102(3) Uani d S 1
S S2 0.23401(12) -0.25 0.21536(7) 0.0146(3) Uani d S 1
S S3 0.17500(11) 0.25 -0.00866(8) 0.0125(3) Uani d S 1

loop_
_atom_site_aniso_label
_atom_site_aniso_U_11
_atom_site_aniso_U_22
_atom_site_aniso_U_33
_atom_site_aniso_U_12
_atom_site_aniso_U_13
_atom_site_aniso_U_23
Ti 0.0111(4) 0.0142(4) 0.0145(4) 0 0.0012(3) 0
Ge 0.0145(3) 0.0144(3) 0.0393(4) 0 0.00642(19) 0
S1 0.0083(5) 0.0108(5) 0.0116(5) 0 -0.0002(3) 0
S2 0.0167(5) 0.0124(5) 0.0148(5) 0 0.0045(4) 0
S3 0.0089(5) 0.0111(5) 0.0174(5) 0 -0.0021(3) 0

loop_
_atom_type_symbol
_atom_type_description
_atom_type_scat_dispersion_real
_atom_type_scat_dispersion_imag
_atom_type_scat_source
Ti Ti 0.278 0.446 'International Tables Vol C Tables 4.2.6.8 and 6.1.1.4'
Ge Ge 0.155 1.8 'International Tables Vol C Tables 4.2.6.8 and 6.1.1.4'
S S 0.125 0.123 'International Tables Vol C Tables 4.2.6.8 and 6.1.1.4'

loop_
_geom_angle_atom_site_label_1
_geom_angle_atom_site_label_2
_geom_angle_atom_site_label_3
_geom_angle_site_symmetry_1
_geom_angle_site_symmetry_3
_geom_angle
S1 Ti S2 5_655 . 173.78(5)
S1 Ti S3 5_655 1_545 92.75(4)
S2 Ti S3 . 1_545 91.60(4)
S1 Ti S3 5_655 . 92.75(4)
S2 Ti S3 . . 91.60(4)
S3 Ti S3 1_545 . 91.10(4)
S1 Ti S1 5_655 . 88.00(3)
S2 Ti S1 . . 87.61(3)
S3 Ti S1 1_545 . 179.11(4)
S3 Ti S1 . . 89.33(2)
S1 Ti S1 5_655 1_545 88.00(3)
S2 Ti S1 . 1_545 87.61(3)
S3 Ti S1 1_545 1_545 89.33(2)
S3 Ti S1 . 1_545 179.11(4)
S1 Ti S1 . 1_545 90.22(4)
S2 Ge S2 1_565 . 92.65(4)
S2 Ge S3 1_565 . 91.13(3)
S2 Ge S3 . . 91.13(3)
Ti S1 Ti 5_655 . 92.00(3)
Ti S1 Ti 5_655 1_565 92.00(3)
Ti S1 Ti . 1_565 90.22(4)
Ge S2 Ge 1_545 . 92.65(4)
Ge S2 Ti 1_545 . 89.58(3)
Ge S2 Ti . . 89.58(3)
Ti S3 Ti 1_565 . 91.10(4)
Ti S3 Ge 1_565 . 87.68(3)
Ti S3 Ge . . 87.68(3)

loop_
_geom_bond_atom_site_label_1
_geom_bond_atom_site_label_2
_geom_bond_site_symmetry_2
_geom_bond_distance
_geom_bond_publ_flag
Ti S1 5_655 2.4238(12) y
Ti S2 . 2.4246(12) y
Ti S3 1_545 2.4286(8) y
Ti S3 . 2.4286(8) y
Ti S1 . 2.4469(8) y
Ti S1 1_545 2.4469(8) y
Ge S2 1_565 2.3970(8) y
Ge S2 . 2.3970(8) y
Ge S3 . 2.4754(11) y
Ge S1 6_556 3.0558(11) y
Ge S3 5 3.4360(10) y
Ge S3 5_565 3.4360(10) y
S1 Ti 5_655 2.4238(12) ?
S1 Ti 1_565 2.4469(8) ?
S2 Ge 1_545 2.3970(8) ?
S3 Ti 1_565 2.4286(8) ?
